data_7064426
loop_
_publ_author_name
'Quan, Biyang'
'Guan, Peng'
'Chen, Fangfang'
'Ye, Longfei'
'Yue, Zhichen'
'Ma, Ruize'
'Zeng, Huifeng'

_publ_section_title
;
 Influence of aggregation behavior of Eu (III) complexes with phosphine
 oxide auxiliary ligands on their photophysical properties
;
_journal_name_full 'New Journal of Chemistry'
_journal_paper_doi 10.1039/D6NJ00642F
_journal_year 2026
_chemical_formula_sum 'C60 H46 Eu F9 O8 P2 S3'
_chemical_formula_weight 1376.05
_space_group_crystal_system triclinic
_space_group_IT_number 2
_space_group_name_Hall '-P 1'
_space_group_name_H-M_alt 'P -1'
_atom_sites_solution_hydrogens geom
_audit_block_doi 10.5517/ccdc.csd.cc2rvzcz
_audit_update_record
;
2026-05-29 deposited with the CCDC.	2026-06-01 downloaded from the CCDC.
;
_cell_angle_alpha 91.025(14)
_cell_angle_beta 103.571(14)
_cell_angle_gamma 109.500(15)
_cell_formula_units_Z 2
_cell_length_a 11.091(3)
_cell_length_b 11.999(3)
_cell_length_c 23.551(6)
_cell_measurement_reflns_used 8919
_cell_measurement_temperature 150.(2)
_cell_measurement_theta_max 66.7595
_cell_measurement_theta_min 3.9299
_cell_volume 2856.1(13)
_computing_cell_refinement 'SAINT V8.40B (Bruker AXS LLC, 2019)'
_computing_data_reduction 'SAINT V8.40B (Bruker AXS LLC, 2019)'
_computing_molecular_graphics 'shelXle (C.B. Huebschle, rev 1260)'
_computing_structure_refinement 'SHELXL-2018/3 (Sheldrick, 2018)'
_computing_structure_solution 'SHELXT 2018/2 (Sheldrick, 2018)'
_diffrn_ambient_temperature 150.(2)
_diffrn_detector_area_resol_mean 7.3910
_diffrn_measured_fraction_theta_full 0.980
_diffrn_measured_fraction_theta_max 0.980
_diffrn_measurement_device_type 'Bruker D8 VENTURE DUO PHOTON III'
_diffrn_radiation_monochromator 'Helios MX Multilayer Optic'
_diffrn_radiation_type 'Cu K\a'
_diffrn_radiation_wavelength 1.54178
_diffrn_reflns_av_R_equivalents 0.0624
_diffrn_reflns_av_unetI/netI 0.0533
_diffrn_reflns_limit_h_max 13
_diffrn_reflns_limit_h_min -13
_diffrn_reflns_limit_k_max 14
_diffrn_reflns_limit_k_min -14
_diffrn_reflns_limit_l_max 27
_diffrn_reflns_limit_l_min -24
_diffrn_reflns_number 40059
_diffrn_reflns_theta_full 66.83
_diffrn_reflns_theta_max 66.83
_diffrn_reflns_theta_min 1.94
_diffrn_source 'Microfocus sealed tube'
_diffrn_source_type 'Incoatec Ius 3.0'
_exptl_absorpt_coefficient_mu 10.154
_exptl_absorpt_correction_T_max 0.50
_exptl_absorpt_correction_T_min 0.08
_exptl_absorpt_correction_type multi-scan
_exptl_absorpt_process_details
;
Krause, L., Herbst-Irmer, R., Sheldrick, G. M., Stalke, D. (2015).
"Comparison of silver and molybdenum microfocus X-ray sources for
single-crystal structure determination"
J. Appl. Cryst. 48, 3-10.
doi:10.1107/S1600576714022985
;
_exptl_crystal_density_diffrn 1.600
_exptl_crystal_density_method 'not measured'
_exptl_crystal_F_000 1384
_exptl_crystal_size_max 0.230
_exptl_crystal_size_mid 0.120
_exptl_crystal_size_min 0.080
_refine_diff_density_max 1.136
_refine_diff_density_min -0.648
_refine_ls_extinction_method none
_refine_ls_goodness_of_fit_ref 1.057
_refine_ls_hydrogen_treatment constr
_refine_ls_matrix_type full
_refine_ls_number_parameters 748
_refine_ls_number_reflns 9947
_refine_ls_number_restraints 0
_refine_ls_restrained_S_all 1.057
_refine_ls_R_factor_all 0.0576
_refine_ls_R_factor_gt 0.0547
_refine_ls_shift/su_max 0.002
_refine_ls_shift/su_mean 0.000
_refine_ls_structure_factor_coef Fsqd
_refine_ls_weighting_details 'w=1/[\s^2^(Fo^2^)+(0.0978P)^2^+2.4875P] where P=(Fo^2^+2Fc^2^)/3'
_refine_ls_weighting_scheme calc
_refine_ls_wR_factor_gt 0.1423
_refine_ls_wR_factor_ref 0.1473
_reflns_Friedel_coverage 0.000
_reflns_number_gt 9428
_reflns_number_total 9947
_reflns_threshold_expression 'I > 2\s(I)'
_cod_data_source_file d6nj00642f1.cif
_cod_data_source_block 251205d
_cod_depositor_comments
;
The following automatic conversions were performed:

data item '_exptl_absorpt_correction_type' value 'Multi-Scan' was
changed to 'multi-scan' in accordance with the
/home/data/users/saulius/crontab/automatic-downloads/rss-feeds/RSC/lib/dictionaries/cif_core.dic
dictionary named 'cif_core.dic' version 2.4.2 last updated on
2011-04-26.

Automatic conversion script
Id: cif_fix_values 8170 2020-07-09 18:12:32Z antanas 
;
_cod_original_cell_volume 2856.1(14)
_cod_database_code 7064426

loop_
_space_group_symop_operation_xyz
'x, y, z'
'-x, -y, -z'

loop_
_atom_site_type_symbol
_atom_site_label
_atom_site_fract_x
_atom_site_fract_y
_atom_site_fract_z
_atom_site_U_iso_or_equiv
_atom_site_adp_type
_atom_site_calc_flag
_atom_site_refinement_flags_adp
_atom_site_refinement_flags_occupancy
_atom_site_refinement_flags_posn
_atom_site_occupancy
_atom_site_disorder_assembly
_atom_site_disorder_group
Eu Eu1 0.67836(2) 0.68767(2) 0.74127(2) 0.03795(11) Uani d . . . 1 . .
S S1 0.91578(19) 0.71448(17) 0.96673(7) 0.0760(4) Uani d . . . 1 . .
S S2 0.37293(15) 0.90009(13) 0.62392(6) 0.0615(3) Uani d . . . 1 . .
S S3 0.65899(17) 0.30332(14) 0.84364(8) 0.0730(4) Uani d . . . 1 . .
P P1 0.72113(12) 0.77549(10) 0.58963(5) 0.0445(3) Uani d . . . 1 . .
P P2 0.48514(12) 0.72462(10) 0.85170(5) 0.0437(3) Uani d . . . 1 . .
F F1 0.7936(5) 0.3447(4) 0.7073(2) 0.1002(15) Uani d . . . 1 . .
F F2 0.9417(4) 0.4708(4) 0.67625(16) 0.0782(10) Uani d . . . 1 . .
F F3 0.9966(5) 0.3969(4) 0.75563(18) 0.0953(14) Uani d . . . 1 . .
F F4 1.0418(4) 1.1060(4) 0.78652(19) 0.0841(11) Uani d . . . 1 . .
F F5 0.9310(4) 1.1766(3) 0.8302(2) 0.0846(12) Uani d . . . 1 . .
F F6 0.9963(4) 1.0382(3) 0.86483(17) 0.0802(11) Uani d . . . 1 . .
F F7 0.1426(3) 0.3689(4) 0.6575(2) 0.0838(11) Uani d . . . 1 . .
F F8 0.2465(4) 0.4248(5) 0.59256(18) 0.1062(16) Uani d . . . 1 . .
F F9 0.2091(4) 0.5496(4) 0.6431(3) 0.1111(19) Uani d . . . 1 . .
O O1 0.7209(3) 0.7252(3) 0.64747(15) 0.0501(8) Uani d . . . 1 . .
O O2 0.5627(3) 0.7226(3) 0.80787(15) 0.0479(7) Uani d . . . 1 . .
O O3 0.8287(3) 0.6878(3) 0.83716(15) 0.0487(7) Uani d . . . 1 . .
O O4 0.8219(4) 0.5906(3) 0.72520(15) 0.0510(8) Uani d . . . 1 . .
O O5 0.5769(3) 0.8317(3) 0.69993(15) 0.0464(7) Uani d . . . 1 . .
O O6 0.8328(3) 0.8817(3) 0.77230(16) 0.0493(8) Uani d . . . 1 . .
O O7 0.6088(3) 0.4914(3) 0.77702(16) 0.0518(8) Uani d . . . 1 . .
O O8 0.4652(3) 0.5720(3) 0.68432(15) 0.0498(8) Uani d . . . 1 . .
C C1 0.4537(6) 0.6695(5) 0.5484(3) 0.0601(13) Uani d . . . 1 . .
H H1 0.451989 0.686980 0.587682 0.072000 Uiso calc U . R 1 . .
C C2 0.3352(6) 0.6120(6) 0.5048(3) 0.0697(16) Uani d . . . 1 . .
H H2 0.252885 0.590996 0.514840 0.084000 Uiso calc U . R 1 . .
C C3 0.3374(7) 0.5859(6) 0.4481(3) 0.077(2) Uani d . . . 1 . .
H H3 0.257142 0.549417 0.418773 0.093000 Uiso calc U . R 1 . .
C C4 0.4576(8) 0.6134(7) 0.4343(3) 0.084(2) Uani d . . . 1 . .
H H4 0.460071 0.592368 0.395644 0.101000 Uiso calc U . R 1 . .
C C5 0.5735(7) 0.6708(6) 0.4759(3) 0.0700(16) Uani d . . . 1 . .
H H5 0.655420 0.690841 0.465578 0.084000 Uiso calc U . R 1 . .
C C6 0.5724(5) 0.6998(4) 0.5327(2) 0.0499(11) Uani d . . . 1 . .
C C7 0.8587(5) 0.7672(4) 0.5637(2) 0.0466(10) Uani d . . . 1 . .
C C8 0.9233(5) 0.6915(5) 0.5876(2) 0.0548(12) Uani d . . . 1 . .
H H8 0.899884 0.649440 0.619475 0.066000 Uiso calc U . R 1 . .
C C9 1.0218(6) 0.6777(7) 0.5648(3) 0.0708(16) Uani d . . . 1 . .
H H9 1.064857 0.624515 0.580628 0.085000 Uiso calc U . R 1 . .
C C10 1.0588(6) 0.7405(6) 0.5193(3) 0.0678(15) Uani d . . . 1 . .
H H10 1.126173 0.729545 0.503665 0.081000 Uiso calc U . R 1 . .
C C11 0.9975(6) 0.8193(6) 0.4964(3) 0.0620(14) Uani d . . . 1 . .
H H11 1.023426 0.863311 0.465501 0.074000 Uiso calc U . R 1 . .
C C12 0.8994(6) 0.8335(5) 0.5186(2) 0.0573(13) Uani d . . . 1 . .
H H12 0.858400 0.888468 0.503479 0.069000 Uiso calc U . R 1 . .
C C13 0.7433(5) 0.9309(4) 0.5937(2) 0.0475(10) Uani d . . . 1 . .
C C14 0.6646(6) 0.9785(5) 0.5540(3) 0.0580(13) Uani d . . . 1 . .
H H14 0.593793 0.928001 0.523488 0.070000 Uiso calc U . R 1 . .
C C15 0.6895(6) 1.1001(5) 0.5591(3) 0.0647(14) Uani d . . . 1 . .
H H15 0.634972 1.132565 0.532305 0.078000 Uiso calc U . R 1 . .
C C16 0.7914(7) 1.1723(5) 0.6021(3) 0.0643(15) Uani d . . . 1 . .
H H16 0.807756 1.255371 0.605129 0.077000 Uiso calc U . R 1 . .
C C17 0.8714(7) 1.1274(5) 0.6413(3) 0.0659(15) Uani d . . . 1 . .
H H17 0.942292 1.179468 0.671314 0.079000 Uiso calc U . R 1 . .
C C18 0.8491(6) 1.0062(5) 0.6374(2) 0.0571(13) Uani d . . . 1 . .
H H18 0.905113 0.975010 0.664086 0.069000 Uiso calc U . R 1 . .
C C19 0.3458(5) 0.7703(4) 0.8206(2) 0.0455(10) Uani d . . . 1 . .
C C20 0.3068(6) 0.7668(6) 0.7606(3) 0.0638(14) Uani d . . . 1 . .
H H20 0.354341 0.743196 0.736896 0.077000 Uiso calc U . R 1 . .
C C21 0.1974(7) 0.7978(8) 0.7344(3) 0.0788(19) Uani d . . . 1 . .
H H21 0.171463 0.796323 0.692905 0.095000 Uiso calc U . R 1 . .
C C22 0.1280(6) 0.8302(6) 0.7680(3) 0.0693(17) Uani d . . . 1 . .
H H22 0.052949 0.850249 0.749931 0.083000 Uiso calc U . R 1 . .
C C23 0.1660(6) 0.8341(5) 0.8284(3) 0.0601(14) Uani d . . . 1 . .
H H23 0.117851 0.857533 0.851901 0.072000 Uiso calc U . R 1 . .
C C24 0.2755(5) 0.8035(5) 0.8549(3) 0.0543(12) Uani d . . . 1 . .
H H24 0.301616 0.805532 0.896439 0.065000 Uiso calc U . R 1 . .
C C25 0.5894(5) 0.8251(5) 0.9156(2) 0.0505(11) Uani d . . . 1 . .
C C26 0.7145(6) 0.8971(5) 0.9129(3) 0.0602(13) Uani d . . . 1 . .
H H26 0.742757 0.891221 0.878185 0.072000 Uiso calc U . R 1 . .
C C27 0.7991(7) 0.9776(6) 0.9603(3) 0.0720(17) Uani d . . . 1 . .
H H27 0.885490 1.025015 0.958369 0.086000 Uiso calc U . R 1 . .
C C28 0.7580(8) 0.9890(6) 1.0102(3) 0.0780(19) Uani d . . . 1 . .
H H28 0.814673 1.046063 1.042170 0.094000 Uiso calc U . R 1 . .
C C29 0.6354(9) 0.9178(8) 1.0136(3) 0.084(2) Uani d . . . 1 . .
H H29 0.607571 0.925212 1.048195 0.100000 Uiso calc U . R 1 . .
C C30 0.5501(6) 0.8340(6) 0.9667(3) 0.0631(14) Uani d . . . 1 . .
H H30 0.465838 0.783569 0.969949 0.076000 Uiso calc U . R 1 . .
C C31 0.4197(5) 0.5810(4) 0.8773(2) 0.0490(11) Uani d . . . 1 . .
C C32 0.2879(6) 0.5136(5) 0.8581(3) 0.0725(17) Uani d . . . 1 . .
H H32 0.228579 0.544130 0.832979 0.087000 Uiso calc U . R 1 . .
C C33 0.2421(8) 0.4014(6) 0.8756(4) 0.090(2) Uani d . . . 1 . .
H H33 0.150834 0.354704 0.862297 0.108000 Uiso calc U . R 1 . .
C C34 0.3269(8) 0.3561(6) 0.9120(4) 0.0770(18) Uani d . . . 1 . .
H H34 0.293746 0.280265 0.925289 0.092000 Uiso calc U . R 1 . .
C C35 0.4592(8) 0.4212(6) 0.9290(3) 0.082(2) Uani d . . . 1 . .
H H35 0.518826 0.388789 0.952435 0.099000 Uiso calc U . R 1 . .
C C36 0.5068(6) 0.5353(6) 0.9118(3) 0.0675(15) Uani d . . . 1 . .
H H36 0.598539 0.580935 0.923857 0.081000 Uiso calc U . R 1 . .
C C37 1.0334(9) 0.6990(7) 1.0249(3) 0.089(2) Uani d . . . 1 . .
H H37 1.043131 0.725614 1.064537 0.107000 Uiso calc U . R 1 . .
C C38 1.1085(9) 0.6466(7) 1.0088(3) 0.085(2) Uani d . . . 1 . .
H H38 1.178651 0.631865 1.035707 0.102000 Uiso calc U . R 1 . .
C C39 1.0756(6) 0.6148(5) 0.9490(2) 0.0589(13) Uani d . . . 1 . .
H H39 1.120255 0.575792 0.930566 0.071000 Uiso calc U . R 1 . .
C C40 0.9682(5) 0.6468(5) 0.9183(2) 0.0538(12) Uani d . . . 1 . .
C C41 0.9026(5) 0.6294(4) 0.8548(2) 0.0457(10) Uani d . . . 1 . .
C C42 0.9290(5) 0.5497(5) 0.8188(2) 0.0503(11) Uani d . . . 1 . .
H H42A 1.026434 0.572512 0.827890 0.060000 Uiso calc U . R 1 . .
H H42B 0.895218 0.470203 0.832331 0.060000 Uiso calc U . R 1 . .
C C43 0.8843(5) 0.5353(5) 0.7590(2) 0.0485(11) Uani d . . . 1 . .
C C44 0.9076(6) 0.4380(6) 0.7254(3) 0.0620(14) Uani d . . . 1 . .
C C45 0.3128(7) 1.0121(6) 0.6084(3) 0.0707(16) Uani d . . . 1 . .
H H45 0.233982 1.003734 0.579241 0.085000 Uiso calc U . R 1 . .
C C46 0.3905(8) 1.1146(7) 0.6424(3) 0.0755(18) Uani d . . . 1 . .
H H46 0.372268 1.186541 0.639904 0.091000 Uiso calc U . R 1 . .
C C47 0.5019(7) 1.1029(5) 0.6822(3) 0.0622(14) Uani d . . . 1 . .
H H47 0.567045 1.166449 0.708994 0.075000 Uiso calc U . R 1 . .
C C48 0.5059(5) 0.9913(5) 0.6780(2) 0.0489(11) Uani d . . . 1 . .
C C49 0.6006(5) 0.9396(4) 0.7111(2) 0.0448(10) Uani d . . . 1 . .
C C50 0.7156(5) 1.0167(4) 0.7529(2) 0.0488(11) Uani d . . . 1 . .
H H50A 0.751087 1.089221 0.733935 0.059000 Uiso calc U . R 1 . .
H H50B 0.685015 1.041110 0.785757 0.059000 Uiso calc U . R 1 . .
C C51 0.8199(5) 0.9818(4) 0.7774(2) 0.0476(11) Uani d . . . 1 . .
C C52 0.9465(5) 1.0762(5) 0.8145(3) 0.0566(13) Uani d . . . 1 . .
C C53 0.5938(8) 0.1644(6) 0.8614(3) 0.0751(18) Uani d . . . 1 . .
H H53 0.643944 0.125837 0.886597 0.090000 Uiso calc U . R 1 . .
C C54 0.4649(8) 0.1142(6) 0.8366(3) 0.0732(17) Uani d . . . 1 . .
H H54 0.415974 0.035692 0.842647 0.088000 Uiso calc U . R 1 . .
C C55 0.4033(5) 0.1853(4) 0.8000(2) 0.0452(10) Uani d . . . 1 . .
H H55A 0.333118 0.198216 0.815712 0.054000 Uiso calc U . R 1 . .
H H55B 0.363527 0.145679 0.759439 0.054000 Uiso calc U . R 1 . .
C C56 0.5109(5) 0.3005(4) 0.8010(2) 0.0504(11) Uani d . . . 1 . .
C C57 0.5052(5) 0.4029(4) 0.7690(2) 0.0478(11) Uani d . . . 1 . .
C C58 0.3834(5) 0.3951(4) 0.7291(2) 0.0517(11) Uani d . . . 1 . .
H H58A 0.349501 0.316948 0.705354 0.062000 Uiso calc U . R 1 . .
H H58B 0.320249 0.392767 0.752983 0.062000 Uiso calc U . R 1 . .
C C59 0.3754(5) 0.4779(4) 0.6906(2) 0.0471(10) Uani d . . . 1 . .
C C60 0.2427(5) 0.4539(5) 0.6463(3) 0.0591(13) Uani d . . . 1 . .

loop_
_atom_site_aniso_label
_atom_site_aniso_U_11
_atom_site_aniso_U_22
_atom_site_aniso_U_33
_atom_site_aniso_U_12
_atom_site_aniso_U_13
_atom_site_aniso_U_23
Eu1 0.03503(16) 0.03655(16) 0.04000(16) 0.00853(11) 0.01108(10) 0.00375(10)
S1 0.0844(11) 0.0824(10) 0.0552(8) 0.0259(9) 0.0120(7) -0.0072(7)
S2 0.0606(8) 0.0591(7) 0.0610(8) 0.0244(6) 0.0035(6) 0.0045(6)
S3 0.0668(9) 0.0650(9) 0.0804(10) 0.0181(7) 0.0120(7) 0.0228(7)
P1 0.0470(6) 0.0433(6) 0.0442(6) 0.0139(5) 0.0158(5) 0.0071(5)
P2 0.0419(6) 0.0441(6) 0.0453(6) 0.0117(5) 0.0162(5) 0.0046(5)
F1 0.106(3) 0.070(2) 0.116(3) 0.009(2) 0.046(3) -0.027(2)
F2 0.103(3) 0.096(3) 0.070(2) 0.064(2) 0.043(2) 0.0206(19)
F3 0.134(4) 0.116(3) 0.073(2) 0.095(3) 0.021(2) 0.011(2)
F4 0.0539(19) 0.085(3) 0.088(3) -0.0099(18) 0.0223(18) -0.002(2)
F5 0.077(2) 0.0549(19) 0.099(3) 0.0149(17) -0.006(2) -0.0208(18)
F6 0.071(2) 0.075(2) 0.067(2) 0.0089(18) -0.0092(17) 0.0003(17)
F7 0.0409(17) 0.087(3) 0.106(3) 0.0046(17) 0.0118(17) 0.025(2)
F8 0.067(2) 0.158(5) 0.060(2) 0.007(3) 0.0009(18) -0.012(2)
F9 0.069(3) 0.079(3) 0.160(5) 0.030(2) -0.025(3) 0.009(3)
O1 0.0514(19) 0.0518(18) 0.0502(18) 0.0152(15) 0.0220(15) 0.0122(15)
O2 0.0401(16) 0.0567(19) 0.0474(17) 0.0144(14) 0.0154(14) 0.0053(14)
O3 0.0479(18) 0.0468(17) 0.0467(17) 0.0134(15) 0.0082(14) 0.0028(14)
O4 0.054(2) 0.058(2) 0.0481(18) 0.0272(17) 0.0159(15) 0.0091(15)
O5 0.0444(17) 0.0400(17) 0.0525(18) 0.0127(14) 0.0111(14) 0.0050(13)
O6 0.0390(16) 0.0422(17) 0.059(2) 0.0074(13) 0.0090(14) 0.0023(14)
O7 0.0424(18) 0.0438(17) 0.062(2) 0.0083(14) 0.0088(15) 0.0075(15)
O8 0.0446(18) 0.0440(17) 0.0504(18) 0.0064(14) 0.0058(14) 0.0049(14)
C1 0.054(3) 0.059(3) 0.069(3) 0.019(3) 0.018(3) 0.010(3)
C2 0.053(3) 0.063(3) 0.086(5) 0.018(3) 0.008(3) 0.017(3)
C3 0.067(4) 0.054(3) 0.084(5) 0.008(3) -0.013(3) 0.011(3)
C4 0.090(5) 0.076(4) 0.069(4) 0.015(4) 0.007(4) -0.007(3)
C5 0.068(4) 0.075(4) 0.058(3) 0.014(3) 0.018(3) -0.005(3)
C6 0.054(3) 0.041(2) 0.052(3) 0.015(2) 0.011(2) 0.007(2)
C7 0.045(2) 0.050(3) 0.045(2) 0.015(2) 0.013(2) 0.008(2)
C8 0.051(3) 0.057(3) 0.054(3) 0.017(2) 0.012(2) 0.014(2)
C9 0.057(3) 0.083(4) 0.082(4) 0.035(3) 0.020(3) 0.018(3)
C10 0.059(3) 0.078(4) 0.072(4) 0.025(3) 0.025(3) 0.013(3)
C11 0.058(3) 0.074(4) 0.060(3) 0.021(3) 0.027(3) 0.020(3)
C12 0.061(3) 0.064(3) 0.055(3) 0.024(3) 0.025(2) 0.019(2)
C13 0.052(3) 0.046(2) 0.048(3) 0.014(2) 0.024(2) 0.011(2)
C14 0.054(3) 0.052(3) 0.064(3) 0.015(2) 0.014(2) 0.009(2)
C15 0.063(3) 0.055(3) 0.082(4) 0.022(3) 0.024(3) 0.017(3)
C16 0.085(4) 0.048(3) 0.063(3) 0.016(3) 0.035(3) 0.008(2)
C17 0.080(4) 0.053(3) 0.052(3) 0.004(3) 0.021(3) 0.000(2)
C18 0.066(3) 0.053(3) 0.048(3) 0.014(2) 0.015(2) 0.007(2)
C19 0.039(2) 0.044(2) 0.052(3) 0.0090(19) 0.016(2) 0.0058(19)
C20 0.052(3) 0.080(4) 0.062(3) 0.025(3) 0.019(3) 0.006(3)
C21 0.056(3) 0.120(6) 0.068(4) 0.036(4) 0.021(3) 0.021(4)
C22 0.043(3) 0.075(4) 0.094(5) 0.022(3) 0.022(3) 0.032(3)
C23 0.053(3) 0.055(3) 0.078(4) 0.017(2) 0.028(3) 0.006(3)
C24 0.055(3) 0.052(3) 0.061(3) 0.019(2) 0.024(2) 0.009(2)
C25 0.055(3) 0.050(3) 0.045(3) 0.017(2) 0.012(2) 0.009(2)
C26 0.061(3) 0.054(3) 0.058(3) 0.010(3) 0.014(3) 0.000(2)
C27 0.067(4) 0.065(4) 0.064(4) 0.009(3) 0.002(3) -0.004(3)
C28 0.083(5) 0.071(4) 0.063(4) 0.019(4) -0.001(3) -0.013(3)
C29 0.110(6) 0.096(5) 0.050(3) 0.046(5) 0.017(4) 0.001(3)
C30 0.066(3) 0.076(4) 0.051(3) 0.025(3) 0.022(3) 0.008(3)
C31 0.050(3) 0.044(2) 0.053(3) 0.012(2) 0.020(2) 0.007(2)
C32 0.058(3) 0.048(3) 0.103(5) 0.008(3) 0.018(3) 0.017(3)
C33 0.071(4) 0.057(4) 0.138(7) 0.011(3) 0.034(4) 0.022(4)
C34 0.092(5) 0.051(3) 0.098(5) 0.022(3) 0.046(4) 0.024(3)
C35 0.094(5) 0.067(4) 0.086(5) 0.032(4) 0.019(4) 0.032(3)
C36 0.060(3) 0.058(3) 0.080(4) 0.016(3) 0.016(3) 0.020(3)
C37 0.118(6) 0.075(4) 0.048(3) 0.012(4) 0.006(4) -0.006(3)
C38 0.100(5) 0.072(4) 0.060(4) 0.018(4) -0.008(4) 0.008(3)
C39 0.059(3) 0.060(3) 0.050(3) 0.020(3) 0.001(2) 0.009(2)
C40 0.053(3) 0.047(3) 0.050(3) 0.006(2) 0.009(2) 0.005(2)
C41 0.038(2) 0.045(2) 0.048(2) 0.0072(19) 0.0101(19) 0.0083(19)
C42 0.040(2) 0.049(3) 0.056(3) 0.008(2) 0.012(2) 0.006(2)
C43 0.041(2) 0.051(3) 0.052(3) 0.013(2) 0.012(2) 0.007(2)
C44 0.073(4) 0.071(4) 0.055(3) 0.039(3) 0.019(3) 0.007(3)
C45 0.074(4) 0.076(4) 0.067(4) 0.040(3) 0.006(3) 0.011(3)
C46 0.084(5) 0.069(4) 0.080(4) 0.039(4) 0.013(4) 0.016(3)
C47 0.074(4) 0.058(3) 0.058(3) 0.030(3) 0.013(3) 0.005(2)
C48 0.049(3) 0.051(3) 0.050(3) 0.017(2) 0.019(2) 0.010(2)
C49 0.047(2) 0.046(3) 0.046(2) 0.018(2) 0.018(2) 0.0086(19)
C50 0.053(3) 0.042(2) 0.050(3) 0.012(2) 0.017(2) 0.005(2)
C51 0.043(2) 0.047(3) 0.047(3) 0.007(2) 0.015(2) 0.004(2)
C52 0.051(3) 0.047(3) 0.060(3) 0.006(2) 0.011(2) -0.002(2)
C53 0.094(5) 0.059(3) 0.076(4) 0.032(3) 0.019(4) 0.023(3)
C54 0.091(5) 0.049(3) 0.075(4) 0.014(3) 0.026(4) 0.016(3)
C55 0.052(3) 0.041(2) 0.045(2) 0.013(2) 0.021(2) 0.0095(18)
C56 0.052(3) 0.043(2) 0.055(3) 0.012(2) 0.017(2) 0.006(2)
C57 0.048(3) 0.040(2) 0.053(3) 0.008(2) 0.017(2) 0.005(2)
C58 0.042(2) 0.042(2) 0.068(3) 0.009(2) 0.016(2) 0.005(2)
C59 0.039(2) 0.045(2) 0.051(3) 0.008(2) 0.011(2) -0.001(2)
C60 0.046(3) 0.060(3) 0.062(3) 0.011(2) 0.006(2) 0.004(2)

loop_
_atom_type_symbol
_atom_type_description
_atom_type_scat_dispersion_real
_atom_type_scat_dispersion_imag
_atom_type_scat_source
C C 0.0181 0.0091 'International Tables Vol C Tables 4.2.6.8 and 6.1.1.4'
H H 0.0000 0.0000 'International Tables Vol C Tables 4.2.6.8 and 6.1.1.4'
Eu Eu -8.9294 11.1857 'International Tables Vol C Tables 4.2.6.8 and 6.1.1.4'
F F 0.0727 0.0534 'International Tables Vol C Tables 4.2.6.8 and 6.1.1.4'
O O 0.0492 0.0322 'International Tables Vol C Tables 4.2.6.8 and 6.1.1.4'
P P 0.2955 0.4335 'International Tables Vol C Tables 4.2.6.8 and 6.1.1.4'
S S 0.3331 0.5567 'International Tables Vol C Tables 4.2.6.8 and 6.1.1.4'

loop_
_geom_angle_atom_site_label_1
_geom_angle_atom_site_label_2
_geom_angle_atom_site_label_3
_geom_angle_site_symmetry_1
_geom_angle_site_symmetry_3
_geom_angle
_geom_angle_publ_flag
O1 Eu1 O3 . . 130.83(12) ?
O1 Eu1 O5 . . 71.15(12) ?
O1 Eu1 O7 . . 125.42(13) ?
O2 Eu1 O1 . . 144.68(12) ?
O2 Eu1 O3 . . 77.93(12) ?
O2 Eu1 O5 . . 73.78(12) ?
O2 Eu1 O6 . . 87.94(12) ?
O2 Eu1 O7 . . 79.86(13) ?
O2 Eu1 O8 . . 83.81(12) ?
O4 Eu1 O1 . . 70.95(12) ?
O4 Eu1 O2 . . 144.36(12) ?
O4 Eu1 O3 . . 72.00(12) ?
O4 Eu1 O5 . . 141.62(12) ?
O4 Eu1 O6 . . 99.54(13) ?
O4 Eu1 O7 . . 72.18(13) ?
O4 Eu1 O8 . . 106.40(13) ?
O5 Eu1 O3 . . 132.76(11) ?
O6 Eu1 O1 . . 84.79(13) ?
O6 Eu1 O3 . . 70.74(12) ?
O6 Eu1 O5 . . 71.19(12) ?
O6 Eu1 O7 . . 140.26(12) ?
O7 Eu1 O3 . . 69.76(11) ?
O7 Eu1 O5 . . 138.03(11) ?
O8 Eu1 O1 . . 83.12(12) ?
O8 Eu1 O3 . . 138.45(12) ?
O8 Eu1 O5 . . 74.68(12) ?
O8 Eu1 O6 . . 145.84(12) ?
O8 Eu1 O7 . . 70.45(12) ?
C40 S1 C37 . . 91.7(4) ?
C45 S2 C48 . . 91.9(3) ?
C53 S3 C56 . . 92.7(3) ?
O1 P1 C6 . . 113.3(2) ?
O1 P1 C7 . . 110.8(2) ?
O1 P1 C13 . . 113.4(2) ?
C7 P1 C6 . . 107.4(2) ?
C13 P1 C6 . . 107.3(2) ?
C13 P1 C7 . . 104.1(2) ?
O2 P2 C19 . . 111.1(2) ?
O2 P2 C25 . . 110.1(2) ?
O2 P2 C31 . . 112.7(2) ?
C25 P2 C19 . . 109.2(2) ?
C25 P2 C31 . . 106.6(2) ?
C31 P2 C19 . . 107.0(2) ?
P1 O1 Eu1 . . 160.6(2) ?
P2 O2 Eu1 . . 170.9(2) ?
C41 O3 Eu1 . . 133.4(3) ?
C43 O4 Eu1 . . 131.1(3) ?
C49 O5 Eu1 . . 135.2(3) ?
C51 O6 Eu1 . . 132.6(3) ?
C57 O7 Eu1 . . 137.3(3) ?
C59 O8 Eu1 . . 134.9(3) ?
C2 C1 H1 . . 120.800000 ?
C6 C1 H1 . . 120.800000 ?
C6 C1 C2 . . 118.5(6) ?
C1 C2 H2 . . 119.600000 ?
C3 C2 C1 . . 120.9(6) ?
C3 C2 H2 . . 119.600000 ?
C2 C3 H3 . . 120.400000 ?
C2 C3 C4 . . 119.2(6) ?
C4 C3 H3 . . 120.400000 ?
C3 C4 H4 . . 119.700000 ?
C5 C4 C3 . . 120.6(7) ?
C5 C4 H4 . . 119.700000 ?
C4 C5 H5 . . 119.700000 ?
C4 C5 C6 . . 120.6(7) ?
C6 C5 H5 . . 119.700000 ?
C1 C6 P1 . . 116.9(4) ?
C5 C6 P1 . . 122.9(5) ?
C5 C6 C1 . . 120.1(5) ?
C8 C7 P1 . . 119.2(4) ?
C8 C7 C12 . . 119.4(5) ?
C12 C7 P1 . . 121.3(4) ?
C7 C8 H8 . . 120.200000 ?
C9 C8 C7 . . 119.5(5) ?
C9 C8 H8 . . 120.200000 ?
C8 C9 H9 . . 119.600000 ?
C8 C9 C10 . . 120.8(6) ?
C10 C9 H9 . . 119.600000 ?
C9 C10 H10 . . 120.000000 ?
C9 C10 C11 . . 119.9(6) ?
C11 C10 H10 . . 120.000000 ?
C10 C11 H11 . . 120.200000 ?
C12 C11 C10 . . 119.7(5) ?
C12 C11 H11 . . 120.200000 ?
C7 C12 H12 . . 119.700000 ?
C11 C12 C7 . . 120.6(5) ?
C11 C12 H12 . . 119.700000 ?
C14 C13 P1 . . 123.1(4) ?
C14 C13 C18 . . 119.6(5) ?
C18 C13 P1 . . 117.2(4) ?
C13 C14 H14 . . 120.000000 ?
C15 C14 C13 . . 119.9(5) ?
C15 C14 H14 . . 120.000000 ?
C14 C15 H15 . . 120.000000 ?
C16 C15 C14 . . 120.1(6) ?
C16 C15 H15 . . 120.000000 ?
C15 C16 H16 . . 119.500000 ?
C15 C16 C17 . . 121.1(6) ?
C17 C16 H16 . . 119.500000 ?
C16 C17 H17 . . 119.900000 ?
C16 C17 C18 . . 120.2(6) ?
C18 C17 H17 . . 119.900000 ?
C13 C18 H18 . . 120.400000 ?
C17 C18 C13 . . 119.1(6) ?
C17 C18 H18 . . 120.400000 ?
C20 C19 P2 . . 118.0(4) ?
C20 C19 C24 . . 119.7(5) ?
C24 C19 P2 . . 122.3(4) ?
C19 C20 H20 . . 119.900000 ?
C19 C20 C21 . . 120.1(6) ?
C21 C20 H20 . . 119.900000 ?
C20 C21 H21 . . 119.900000 ?
C22 C21 C20 . . 120.3(6) ?
C22 C21 H21 . . 119.900000 ?
C21 C22 H22 . . 119.900000 ?
C21 C22 C23 . . 120.2(6) ?
C23 C22 H22 . . 119.900000 ?
C22 C23 H23 . . 120.100000 ?
C22 C23 C24 . . 119.8(6) ?
C24 C23 H23 . . 120.100000 ?
C19 C24 C23 . . 119.9(5) ?
C19 C24 H24 . . 120.100000 ?
C23 C24 H24 . . 120.100000 ?
C26 C25 P2 . . 117.8(4) ?
C26 C25 C30 . . 119.0(5) ?
C30 C25 P2 . . 123.2(4) ?
C25 C26 H26 . . 119.700000 ?
C25 C26 C27 . . 120.6(6) ?
C27 C26 H26 . . 119.700000 ?
C26 C27 H27 . . 119.900000 ?
C28 C27 C26 . . 120.2(7) ?
C28 C27 H27 . . 119.900000 ?
C27 C28 H28 . . 120.200000 ?
C29 C28 C27 . . 119.6(6) ?
C29 C28 H28 . . 120.200000 ?
C28 C29 H29 . . 119.500000 ?
C28 C29 C30 . . 121.0(7) ?
C30 C29 H29 . . 119.500000 ?
C25 C30 C29 . . 119.5(6) ?
C25 C30 H30 . . 120.200000 ?
C29 C30 H30 . . 120.200000 ?
C32 C31 P2 . . 120.8(4) ?
C32 C31 C36 . . 120.3(5) ?
C36 C31 P2 . . 118.6(4) ?
C31 C32 H32 . . 120.200000 ?
C31 C32 C33 . . 119.6(7) ?
C33 C32 H32 . . 120.200000 ?
C32 C33 H33 . . 119.600000 ?
C34 C33 C32 . . 120.8(7) ?
C34 C33 H33 . . 119.600000 ?
C33 C34 H34 . . 120.200000 ?
C35 C34 C33 . . 119.5(6) ?
C35 C34 H34 . . 120.200000 ?
C34 C35 H35 . . 119.900000 ?
C34 C35 C36 . . 120.1(7) ?
C36 C35 H35 . . 119.900000 ?
C31 C36 C35 . . 119.5(6) ?
C31 C36 H36 . . 120.300000 ?
C35 C36 H36 . . 120.300000 ?
S1 C37 H37 . . 123.600000 ?
C38 C37 S1 . . 112.7(5) ?
C38 C37 H37 . . 123.600000 ?
C37 C38 H38 . . 123.200000 ?
C37 C38 C39 . . 113.5(7) ?
C39 C38 H38 . . 123.200000 ?
C38 C39 H39 . . 123.700000 ?
C38 C39 C40 . . 112.6(6) ?
C40 C39 H39 . . 123.700000 ?
C39 C40 S1 . . 109.4(4) ?
C39 C40 C41 . . 130.0(5) ?
C41 C40 S1 . . 120.5(4) ?
O3 C41 C40 . . 117.1(5) ?
O3 C41 C42 . . 125.1(5) ?
C42 C41 C40 . . 117.7(5) ?
C41 C42 H42A . . 106.600000 ?
C41 C42 H42B . . 106.600000 ?
H42A C42 H42B . . 106.600000 ?
C43 C42 C41 . . 122.8(5) ?
C43 C42 H42A . . 106.600000 ?
C43 C42 H42B . . 106.600000 ?
O4 C43 C42 . . 129.8(5) ?
O4 C43 C44 . . 112.3(4) ?
C42 C43 C44 . . 117.9(5) ?
F1 C44 C43 . . 109.5(5) ?
F2 C44 F1 . . 104.4(5) ?
F2 C44 C43 . . 113.0(5) ?
F3 C44 F1 . . 107.0(6) ?
F3 C44 F2 . . 107.5(5) ?
F3 C44 C43 . . 114.8(5) ?
S2 C45 H45 . . 124.000000 ?
C46 C45 S2 . . 112.0(5) ?
C46 C45 H45 . . 124.000000 ?
C45 C46 H46 . . 123.700000 ?
C45 C46 C47 . . 112.6(6) ?
C47 C46 H46 . . 123.700000 ?
C46 C47 H47 . . 123.600000 ?
C48 C47 C46 . . 112.9(6) ?
C48 C47 H47 . . 123.600000 ?
C47 C48 S2 . . 110.7(4) ?
C47 C48 C49 . . 131.1(5) ?
C49 C48 S2 . . 118.2(4) ?
O5 C49 C48 . . 117.8(4) ?
O5 C49 C50 . . 124.0(5) ?
C50 C49 C48 . . 118.2(4) ?
C49 C50 H50A . . 106.800000 ?
C49 C50 H50B . . 106.800000 ?
H50A C50 H50B . . 106.700000 ?
C51 C50 C49 . . 122.0(5) ?
C51 C50 H50A . . 106.800000 ?
C51 C50 H50B . . 106.800000 ?
O6 C51 C50 . . 130.0(5) ?
O6 C51 C52 . . 112.0(5) ?
C50 C51 C52 . . 117.9(5) ?
F4 C52 F5 . . 106.6(5) ?
F4 C52 F6 . . 105.8(5) ?
F4 C52 C51 . . 111.7(5) ?
F5 C52 F6 . . 105.6(5) ?
F5 C52 C51 . . 114.2(5) ?
F6 C52 C51 . . 112.3(4) ?
S3 C53 H53 . . 123.400000 ?
C54 C53 S3 . . 113.1(5) ?
C54 C53 H53 . . 123.400000 ?
C53 C54 H54 . . 121.800000 ?
C53 C54 C55 . . 116.4(5) ?
C55 C54 H54 . . 121.800000 ?
C54 C55 H55A . . 110.600000 ?
C54 C55 H55B . . 110.600000 ?
C54 C55 C56 . . 105.8(5) ?
H55A C55 H55B . . 108.700000 ?
C56 C55 H55A . . 110.600000 ?
C56 C55 H55B . . 110.600000 ?
C55 C56 S3 . . 111.8(4) ?
C57 C56 S3 . . 119.0(4) ?
C57 C56 C55 . . 129.0(5) ?
O7 C57 C56 . . 117.9(5) ?
O7 C57 C58 . . 123.5(5) ?
C58 C57 C56 . . 118.6(4) ?
C57 C58 H58A . . 106.800000 ?
C57 C58 H58B . . 106.800000 ?
H58A C58 H58B . . 106.700000 ?
C59 C58 C57 . . 121.9(5) ?
C59 C58 H58A . . 106.800000 ?
C59 C58 H58B . . 106.800000 ?
O8 C59 C58 . . 129.4(5) ?
O8 C59 C60 . . 113.5(5) ?
C58 C59 C60 . . 117.0(5) ?
F7 C60 F8 . . 106.5(5) ?
F7 C60 F9 . . 106.1(5) ?
F7 C60 C59 . . 114.9(5) ?
F8 C60 C59 . . 111.9(5) ?
F9 C60 F8 . . 105.5(6) ?
F9 C60 C59 . . 111.2(5) ?

loop_
_geom_bond_atom_site_label_1
_geom_bond_atom_site_label_2
_geom_bond_site_symmetry_2
_geom_bond_distance
_geom_bond_publ_flag
Eu1 O1 . 2.385(3) ?
Eu1 O2 . 2.359(3) ?
Eu1 O3 . 2.472(3) ?
Eu1 O4 . 2.354(3) ?
Eu1 O5 . 2.458(3) ?
Eu1 O6 . 2.362(3) ?
Eu1 O7 . 2.453(3) ?
Eu1 O8 . 2.360(3) ?
S1 C37 . 1.716(9) ?
S1 C40 . 1.700(6) ?
S2 C45 . 1.699(6) ?
S2 C48 . 1.728(5) ?
S3 C53 . 1.685(7) ?
S3 C56 . 1.701(6) ?
P1 O1 . 1.500(4) ?
P1 C6 . 1.806(5) ?
P1 C7 . 1.802(5) ?
P1 C13 . 1.795(5) ?
P2 O2 . 1.495(3) ?
P2 C19 . 1.809(5) ?
P2 C25 . 1.801(5) ?
P2 C31 . 1.807(5) ?
F1 C44 . 1.348(8) ?
F2 C44 . 1.326(7) ?
F3 C44 . 1.316(7) ?
F4 C52 . 1.328(7) ?
F5 C52 . 1.329(7) ?
F6 C52 . 1.341(7) ?
F7 C60 . 1.317(7) ?
F8 C60 . 1.320(8) ?
F9 C60 . 1.319(8) ?
O3 C41 . 1.252(6) ?
O4 C43 . 1.273(6) ?
O5 C49 . 1.242(6) ?
O6 C51 . 1.263(6) ?
O7 C57 . 1.249(6) ?
O8 C59 . 1.269(6) ?
C1 H1 . 0.950000 ?
C1 C2 . 1.412(9) ?
C1 C6 . 1.384(8) ?
C2 H2 . 0.950000 ?
C2 C3 . 1.373(11) ?
C3 H3 . 0.950000 ?
C3 C4 . 1.381(12) ?
C4 H4 . 0.950000 ?
C4 C5 . 1.372(10) ?
C5 H5 . 0.950000 ?
C5 C6 . 1.379(8) ?
C7 C8 . 1.384(7) ?
C7 C12 . 1.407(7) ?
C8 H8 . 0.950000 ?
C8 C9 . 1.380(9) ?
C9 H9 . 0.950000 ?
C9 C10 . 1.384(10) ?
C10 H10 . 0.950000 ?
C10 C11 . 1.387(9) ?
C11 H11 . 0.950000 ?
C11 C12 . 1.369(8) ?
C12 H12 . 0.950000 ?
C13 C14 . 1.389(8) ?
C13 C18 . 1.395(8) ?
C14 H14 . 0.950000 ?
C14 C15 . 1.388(8) ?
C15 H15 . 0.950000 ?
C15 C16 . 1.353(9) ?
C16 H16 . 0.950000 ?
C16 C17 . 1.373(10) ?
C17 H17 . 0.950000 ?
C17 C18 . 1.389(8) ?
C18 H18 . 0.950000 ?
C19 C20 . 1.372(8) ?
C19 C24 . 1.384(7) ?
C20 H20 . 0.950000 ?
C20 C21 . 1.397(9) ?
C21 H21 . 0.950000 ?
C21 C22 . 1.359(10) ?
C22 H22 . 0.950000 ?
C22 C23 . 1.381(10) ?
C23 H23 . 0.950000 ?
C23 C24 . 1.395(8) ?
C24 H24 . 0.950000 ?
C25 C26 . 1.385(8) ?
C25 C30 . 1.388(8) ?
C26 H26 . 0.950000 ?
C26 C27 . 1.388(9) ?
C27 H27 . 0.950000 ?
C27 C28 . 1.376(11) ?
C28 H28 . 0.950000 ?
C28 C29 . 1.364(12) ?
C29 H29 . 0.950000 ?
C29 C30 . 1.399(10) ?
C30 H30 . 0.950000 ?
C31 C32 . 1.372(8) ?
C31 C36 . 1.377(8) ?
C32 H32 . 0.950000 ?
C32 C33 . 1.380(10) ?
C33 H33 . 0.950000 ?
C33 C34 . 1.376(11) ?
C34 H34 . 0.950000 ?
C34 C35 . 1.368(11) ?
C35 H35 . 0.950000 ?
C35 C36 . 1.398(9) ?
C36 H36 . 0.950000 ?
C37 H37 . 0.950000 ?
C37 C38 . 1.313(13) ?
C38 H38 . 0.950000 ?
C38 C39 . 1.381(10) ?
C39 H39 . 0.950000 ?
C39 C40 . 1.414(8) ?
C40 C41 . 1.478(7) ?
C41 C42 . 1.413(8) ?
C42 H42A . 0.990000 ?
C42 H42B . 0.990000 ?
C42 C43 . 1.366(7) ?
C43 C44 . 1.525(8) ?
C45 H45 . 0.950000 ?
C45 C46 . 1.354(10) ?
C46 H46 . 0.950000 ?
C46 C47 . 1.414(9) ?
C47 H47 . 0.950000 ?
C47 C48 . 1.357(8) ?
C48 C49 . 1.471(7) ?
C49 C50 . 1.430(7) ?
C50 H50A . 0.990000 ?
C50 H50B . 0.990000 ?
C50 C51 . 1.366(8) ?
C51 C52 . 1.532(7) ?
C53 H53 . 0.950000 ?
C53 C54 . 1.330(11) ?
C54 H54 . 0.950000 ?
C54 C55 . 1.440(8) ?
C55 H55A . 0.990000 ?
C55 H55B . 0.990000 ?
C55 C56 . 1.490(7) ?
C56 C57 . 1.464(7) ?
C57 C58 . 1.426(7) ?
C58 H58A . 0.990000 ?
C58 H58B . 0.990000 ?
C58 C59 . 1.368(8) ?
C59 C60 . 1.525(7) ?

loop_
_geom_hbond_atom_site_label_D
_geom_hbond_atom_site_label_H
_geom_hbond_atom_site_label_A
_geom_hbond_site_symmetry_A
_geom_hbond_distance_DH
_geom_hbond_distance_HA
_geom_hbond_distance_DA
_geom_hbond_angle_DHA
_geom_hbond_publ_flag
C5 H5 F8 2_666 0.95 2.57 3.298(9) 133.3 ?
C37 H37 F5 2_777 0.95 2.63 3.580(9) 173.2 ?
C38 H38 S3 2_767 0.95 2.92 3.711(7) 141.9 ?
C42 H42B S3 . 0.99 2.79 3.609(5) 140.4 ?

loop_
_geom_torsion_atom_site_label_1
_geom_torsion_atom_site_label_2
_geom_torsion_atom_site_label_3
_geom_torsion_atom_site_label_4
_geom_torsion_site_symmetry_1
_geom_torsion_site_symmetry_2
_geom_torsion_site_symmetry_3
_geom_torsion_site_symmetry_4
_geom_torsion
_geom_torsion_publ_flag
Eu1 O3 C41 C40 . . . . -173.7(3) ?
Eu1 O3 C41 C42 . . . . 7.1(7) ?
Eu1 O4 C43 C42 . . . . -27.6(8) ?
Eu1 O4 C43 C44 . . . . 151.2(4) ?
Eu1 O5 C49 C48 . . . . -174.7(3) ?
Eu1 O5 C49 C50 . . . . 7.0(7) ?
Eu1 O6 C51 C50 . . . . -18.8(8) ?
Eu1 O6 C51 C52 . . . . 164.8(3) ?
Eu1 O7 C57 C56 . . . . 179.4(3) ?
Eu1 O7 C57 C58 . . . . 1.5(8) ?
Eu1 O8 C59 C58 . . . . -15.5(9) ?
Eu1 O8 C59 C60 . . . . 167.6(4) ?
S1 C37 C38 C39 . . . . -0.5(10) ?
S1 C40 C41 O3 . . . . 15.1(6) ?
S1 C40 C41 C42 . . . . -165.7(4) ?
S2 C45 C46 C47 . . . . 0.1(9) ?
S2 C48 C49 O5 . . . . -2.8(6) ?
S2 C48 C49 C50 . . . . 175.6(4) ?
S3 C53 C54 C55 . . . . -0.6(9) ?
S3 C56 C57 O7 . . . . -3.8(7) ?
S3 C56 C57 C58 . . . . 174.1(4) ?
P1 C7 C8 C9 . . . . 174.9(5) ?
P1 C7 C12 C11 . . . . -175.0(5) ?
P1 C13 C14 C15 . . . . -178.5(5) ?
P1 C13 C18 C17 . . . . 178.7(4) ?
P2 C19 C20 C21 . . . . 178.1(6) ?
P2 C19 C24 C23 . . . . -177.8(4) ?
P2 C25 C26 C27 . . . . 179.1(5) ?
P2 C25 C30 C29 . . . . -177.5(5) ?
P2 C31 C32 C33 . . . . 176.2(6) ?
P2 C31 C36 C35 . . . . -176.0(6) ?
O1 P1 C6 C1 . . . . 41.8(5) ?
O1 P1 C6 C5 . . . . -137.4(5) ?
O1 P1 C7 C8 . . . . 17.5(5) ?
O1 P1 C7 C12 . . . . -164.3(4) ?
O1 P1 C13 C14 . . . . -132.6(4) ?
O1 P1 C13 C18 . . . . 50.5(5) ?
O2 P2 C19 C20 . . . . 16.6(5) ?
O2 P2 C19 C24 . . . . -166.0(4) ?
O2 P2 C25 C26 . . . . 9.1(5) ?
O2 P2 C25 C30 . . . . -171.2(5) ?
O2 P2 C31 C32 . . . . -105.2(5) ?
O2 P2 C31 C36 . . . . 68.6(5) ?
O3 C41 C42 C43 . . . . 5.7(8) ?
O4 C43 C44 F1 . . . . -74.8(6) ?
O4 C43 C44 F2 . . . . 41.2(7) ?
O4 C43 C44 F3 . . . . 164.9(5) ?
O5 C49 C50 C51 . . . . 10.8(8) ?
O6 C51 C52 F4 . . . . 70.7(6) ?
O6 C51 C52 F5 . . . . -168.2(5) ?
O6 C51 C52 F6 . . . . -48.1(6) ?
O7 C57 C58 C59 . . . . 9.0(9) ?
O8 C59 C60 F7 . . . . -169.2(5) ?
O8 C59 C60 F8 . . . . 69.1(7) ?
O8 C59 C60 F9 . . . . -48.6(7) ?
C1 C2 C3 C4 . . . . 1.9(10) ?
C2 C1 C6 P1 . . . . 179.0(4) ?
C2 C1 C6 C5 . . . . -1.8(9) ?
C2 C3 C4 C5 . . . . -2.9(11) ?
C3 C4 C5 C6 . . . . 1.5(12) ?
C4 C5 C6 P1 . . . . -179.9(6) ?
C4 C5 C6 C1 . . . . 0.9(10) ?
C6 P1 O1 Eu1 . . . . -82.3(7) ?
C6 P1 C7 C8 . . . . -106.7(4) ?
C6 P1 C7 C12 . . . . 71.5(5) ?
C6 P1 C13 C14 . . . . -6.7(5) ?
C6 P1 C13 C18 . . . . 176.4(4) ?
C6 C1 C2 C3 . . . . 0.4(9) ?
C7 P1 O1 Eu1 . . . . 156.9(6) ?
C7 P1 C6 C1 . . . . 164.4(4) ?
C7 P1 C6 C5 . . . . -14.8(6) ?
C7 P1 C13 C14 . . . . 106.9(5) ?
C7 P1 C13 C18 . . . . -69.9(4) ?
C7 C8 C9 C10 . . . . 1.4(10) ?
C8 C7 C12 C11 . . . . 3.2(9) ?
C8 C9 C10 C11 . . . . 0.7(11) ?
C9 C10 C11 C12 . . . . -0.8(10) ?
C10 C11 C12 C7 . . . . -1.1(10) ?
C12 C7 C8 C9 . . . . -3.3(8) ?
C13 P1 O1 Eu1 . . . . 40.3(7) ?
C13 P1 C6 C1 . . . . -84.2(4) ?
C13 P1 C6 C5 . . . . 96.6(5) ?
C13 P1 C7 C8 . . . . 139.7(4) ?
C13 P1 C7 C12 . . . . -42.1(5) ?
C13 C14 C15 C16 . . . . 0.9(9) ?
C14 C13 C18 C17 . . . . 1.7(8) ?
C14 C15 C16 C17 . . . . -0.1(10) ?
C15 C16 C17 C18 . . . . 0.2(10) ?
C16 C17 C18 C13 . . . . -1.0(9) ?
C18 C13 C14 C15 . . . . -1.7(8) ?
C19 P2 C25 C26 . . . . -113.1(5) ?
C19 P2 C25 C30 . . . . 66.6(5) ?
C19 P2 C31 C32 . . . . 17.2(6) ?
C19 P2 C31 C36 . . . . -169.1(5) ?
C19 C20 C21 C22 . . . . -0.9(11) ?
C20 C19 C24 C23 . . . . -0.5(8) ?
C20 C21 C22 C23 . . . . 0.8(11) ?
C21 C22 C23 C24 . . . . -0.6(10) ?
C22 C23 C24 C19 . . . . 0.5(8) ?
C24 C19 C20 C21 . . . . 0.7(9) ?
C25 P2 C19 C20 . . . . 138.2(5) ?
C25 P2 C19 C24 . . . . -44.4(5) ?
C25 P2 C31 C32 . . . . 134.0(5) ?
C25 P2 C31 C36 . . . . -52.3(5) ?
C25 C26 C27 C28 . . . . -1.7(10) ?
C26 C25 C30 C29 . . . . 2.1(9) ?
C26 C27 C28 C29 . . . . 2.2(11) ?
C27 C28 C29 C30 . . . . -0.6(12) ?
C28 C29 C30 C25 . . . . -1.6(11) ?
C30 C25 C26 C27 . . . . -0.5(9) ?
C31 P2 C19 C20 . . . . -106.8(5) ?
C31 P2 C19 C24 . . . . 70.6(5) ?
C31 P2 C25 C26 . . . . 131.7(5) ?
C31 P2 C25 C30 . . . . -48.7(5) ?
C31 C32 C33 C34 . . . . 0.1(13) ?
C32 C31 C36 C35 . . . . -2.3(10) ?
C32 C33 C34 C35 . . . . -3.0(13) ?
C33 C34 C35 C36 . . . . 3.2(13) ?
C34 C35 C36 C31 . . . . -0.7(12) ?
C36 C31 C32 C33 . . . . 2.6(11) ?
C37 S1 C40 C39 . . . . -0.2(5) ?
C37 S1 C40 C41 . . . . 179.7(5) ?
C37 C38 C39 C40 . . . . 0.4(9) ?
C38 C39 C40 S1 . . . . -0.1(7) ?
C38 C39 C40 C41 . . . . -179.9(6) ?
C39 C40 C41 O3 . . . . -165.1(5) ?
C39 C40 C41 C42 . . . . 14.2(8) ?
C40 S1 C37 C38 . . . . 0.4(7) ?
C40 C41 C42 C43 . . . . -173.5(5) ?
C41 C42 C43 O4 . . . . 4.7(9) ?
C41 C42 C43 C44 . . . . -174.1(5) ?
C42 C43 C44 F1 . . . . 104.2(6) ?
C42 C43 C44 F2 . . . . -139.9(5) ?
C42 C43 C44 F3 . . . . -16.1(8) ?
C45 S2 C48 C47 . . . . -0.7(5) ?
C45 S2 C48 C49 . . . . 178.8(4) ?
C45 C46 C47 C48 . . . . -0.7(9) ?
C46 C47 C48 S2 . . . . 0.9(7) ?
C46 C47 C48 C49 . . . . -178.6(6) ?
C47 C48 C49 O5 . . . . 176.6(6) ?
C47 C48 C49 C50 . . . . -4.9(8) ?
C48 S2 C45 C46 . . . . 0.4(6) ?
C48 C49 C50 C51 . . . . -167.5(5) ?
C49 C50 C51 O6 . . . . -5.2(9) ?
C49 C50 C51 C52 . . . . 171.0(5) ?
C50 C51 C52 F4 . . . . -106.2(6) ?
C50 C51 C52 F5 . . . . 14.9(7) ?
C50 C51 C52 F6 . . . . 135.0(5) ?
C53 S3 C56 C55 . . . . 0.0(5) ?
C53 S3 C56 C57 . . . . -177.2(5) ?
C53 C54 C55 C56 . . . . 0.6(8) ?
C54 C55 C56 S3 . . . . -0.3(6) ?
C54 C55 C56 C57 . . . . 176.6(6) ?
C55 C56 C57 O7 . . . . 179.5(5) ?
C55 C56 C57 C58 . . . . -2.6(8) ?
C56 S3 C53 C54 . . . . 0.3(6) ?
C56 C57 C58 C59 . . . . -168.9(5) ?
C57 C58 C59 O8 . . . . -2.4(9) ?
C57 C58 C59 C60 . . . . 174.4(5) ?
C58 C59 C60 F7 . . . . 13.5(8) ?
C58 C59 C60 F8 . . . . -108.2(6) ?
C58 C59 C60 F9 . . . . 134.1(6) ?
